data_4323961
loop_
_publ_author_name
'Maurits D. Janssen'
'Evelien Rijnberg'
'Corine A. de Wolf'
'Marinus P. Hogerheide'
'Dennis Kruis'
'Huub Kooijman'
'Anthony L. Spek'
'David M. Grove'
'Gerard van Koten'

_publ_section_title
;
 Structural Aspects of Lithium Arenethiolate Complexes with Intramolecular
 Coordinating Amine Donors
;
_journal_name_full 'Inorganic Chemistry'
_journal_page_first 6735
_journal_page_last 6741
_journal_paper_doi 10.1021/ic960075x
_journal_volume 35
_journal_year 1996
_chemical_formula_sum 'C60 H84 Li6 N6 S6'
_chemical_formula_weight 1123.33
_chemical_name_systematic
; 
 ? 
;
_space_group_IT_number 5
_symmetry_cell_setting monoclinic
_symmetry_space_group_name_Hall 'C 2y'
_symmetry_space_group_name_H-M 'C 1 2 1'
_atom_sites_solution_hydrogens geom
_atom_sites_solution_primary direct
_atom_sites_solution_secondary difmap
_audit_creation_method SHELXL
_cell_angle_alpha 90.00
_cell_angle_beta 90.82(2)
_cell_angle_gamma 90.00
_cell_formula_units_Z 4
_cell_length_a 29.187(6)
_cell_length_b 20.008(4)
_cell_length_c 13.274(3)
_cell_measurement_temperature 423(2)
_cell_volume 7751(3)
_computing_structure_refinement 'SHELXL-93 (Sheldrick, 1993)'
_computing_structure_solution 'SHELXS-86 (Sheldrick, 1990)'
_diffrn_ambient_temperature 423(2)
_diffrn_radiation_monochromator graphite
_diffrn_radiation_source 'fine-focus sealed tube'
_diffrn_radiation_type MoKa
_diffrn_radiation_wavelength 0.71073
_diffrn_reflns_av_R_equivalents 0.1351
_diffrn_reflns_av_sigmaI/netI 0.3332
_diffrn_reflns_limit_h_max 35
_diffrn_reflns_limit_h_min -35
_diffrn_reflns_limit_k_max 24
_diffrn_reflns_limit_k_min 0
_diffrn_reflns_limit_l_max 16
_diffrn_reflns_limit_l_min 0
_diffrn_reflns_number 7674
_diffrn_reflns_theta_max 25.40
_diffrn_reflns_theta_min 1.23
_exptl_absorpt_coefficient_mu 0.210
_exptl_crystal_density_diffrn 0.963
_exptl_crystal_F_000 2400
_refine_diff_density_max 0.497
_refine_diff_density_min -0.573
_refine_diff_density_rms 0.094
_refine_ls_abs_structure_details 'Flack H D (1983), Acta Cryst. A39, 876-881'
_refine_ls_abs_structure_Flack 0.30(18)
_refine_ls_extinction_method none
_refine_ls_goodness_of_fit_all 0.772
_refine_ls_goodness_of_fit_obs 1.144
_refine_ls_matrix_type full
_refine_ls_number_parameters 361
_refine_ls_number_reflns 7337
_refine_ls_number_restraints 1
_refine_ls_restrained_S_all 0.772
_refine_ls_restrained_S_obs 1.144
_refine_ls_R_factor_all 0.1923
_refine_ls_R_factor_obs 0.0930
_refine_ls_shift/esd_max 0.001
_refine_ls_shift/esd_mean 0.000
_refine_ls_structure_factor_coef Fsqd
_refine_ls_weighting_details 'w=1/[s^2^(Fo^2^)+( 0.1065P)^2^+0.0000P] where P=(Fo^2^+2Fc^2^)/3'
_refine_ls_weighting_scheme calc
_refine_ls_wR_factor_all 0.2356
_refine_ls_wR_factor_obs 0.1980
_reflns_number_observed 2528
_reflns_number_total 7337
_reflns_observed_criterion >2sigma(I)
_cod_data_source_file ic960075x_1.cif
_cod_data_source_block complex3
_cod_depositor_comments
;
The following automatic conversions were performed:

'_refine_ls_weighting_scheme' value 'calc w=1/[s^2^(Fo^2^)+(
0.1065P)^2^+0.0000P] where P=(Fo^2^+2Fc^2^)/3' was changed to 'calc'.
New tag '_refine_ls_weighting_details' was created. The value of the
new tag was set to 'w=1/[s^2^(Fo^2^)+( 0.1065P)^2^+0.0000P] where
P=(Fo^2^+2Fc^2^)/3'.

Automatic conversion script
Id: cif_fix_values 3143 2015-03-26 13:38:13Z robertas 

2021-09-13
Z value and formula fixed to values more according to usual
chemical conventions.                 miguel
;
_cod_original_formula_sum 'C240 H336 Li24 N24 S24'
_cod_original_formula_weight 4493.33
_cod_original_formula_units_Z 1
_cod_original_cell_volume 7750.5(26)
_cod_database_code 4323961

loop_
_symmetry_equiv_pos_as_xyz
'x, y, z'
'-x, y, -z'
'x+1/2, y+1/2, z'
'-x+1/2, y+1/2, -z'

loop_
_atom_site_aniso_label
_atom_site_aniso_U_11
_atom_site_aniso_U_22
_atom_site_aniso_U_33
_atom_site_aniso_U_23
_atom_site_aniso_U_13
_atom_site_aniso_U_12
S1 0.038(2) 0.044(2) 0.0064(14) 0.000(2) 0.0001(13) 0.001(2)
S2 0.039(2) 0.053(3) 0.017(2) -0.012(2) 0.0041(15) -0.001(2)
S3 0.041(2) 0.047(2) 0.0032(14) -0.002(2) 0.0079(14) 0.000(2)
S4 0.043(2) 0.037(2) 0.016(2) 0.000(2) 0.0041(15) -0.010(2)
S5 0.033(2) 0.052(3) 0.018(2) 0.003(2) 0.0070(15) -0.006(2)
S6 0.038(2) 0.039(2) 0.031(2) 0.005(2) 0.010(2) 0.000(2)

loop_
_atom_site_label
_atom_site_type_symbol
_atom_site_fract_x
_atom_site_fract_y
_atom_site_fract_z
_atom_site_U_iso_or_equiv
_atom_site_thermal_displace_type
_atom_site_occupancy
_atom_site_calc_flag
_atom_site_refinement_flags
_atom_site_disorder_group
S1 S 0.89274(11) 0.0026(2) 0.7571(2) 0.0297(9) Uani 1 d . .
N1 N 0.8906(3) 0.0348(5) 1.0016(7) 0.021(2) Uiso 1 d . .
C1 C 0.9337(4) 0.0609(6) 0.7921(9) 0.025(3) Uiso 1 d . .
C2 C 0.9361(4) 0.1031(7) 0.8735(9) 0.031(3) Uiso 1 d . .
C3 C 0.9675(5) 0.1511(7) 0.8929(11) 0.042(4) Uiso 1 d . .
H3 H 0.9656(5) 0.1780(7) 0.9498(11) 0.051 Uiso 1 calc R .
C4 C 1.0038(5) 0.1590(8) 0.8224(10) 0.046(4) Uiso 1 d . .
H4 H 1.0252(5) 0.1932(8) 0.8295(10) 0.055 Uiso 1 calc R .
C5 C 1.0060(4) 0.1130(7) 0.7413(10) 0.035(3) Uiso 1 d . .
H5 H 1.0314(4) 0.1143(7) 0.6998(10) 0.042 Uiso 1 calc R .
C6 C 0.9720(4) 0.0662(6) 0.7213(10) 0.031(3) Uiso 1 d . .
H6 H 0.9734(4) 0.0389(6) 0.6648(10) 0.037 Uiso 1 calc R .
C7 C 0.8963(4) 0.1026(7) 0.9571(10) 0.038(4) Uiso 1 d . .
H7 H 0.9057(4) 0.1331(7) 1.0115(10) 0.045 Uiso 1 calc R .
C8 C 0.8514(4) 0.1292(7) 0.9111(9) 0.029(3) Uiso 1 d . .
H8A H 0.8569(7) 0.1713(19) 0.8787(50) 0.043 Uiso 1 calc R .
H8B H 0.8293(9) 0.1352(36) 0.9633(12) 0.043 Uiso 1 calc R .
H8C H 0.8397(14) 0.0978(19) 0.8624(42) 0.043 Uiso 1 calc R .
C9 C 0.8661(5) 0.0431(7) 1.1012(10) 0.039(4) Uiso 1 d . .
H9A H 0.8488(23) 0.0035(17) 1.1152(32) 0.058 Uiso 1 calc R .
H9B H 0.8458(22) 0.0808(26) 1.0971(24) 0.058 Uiso 1 calc R .
H9C H 0.8883(5) 0.0503(43) 1.1543(14) 0.058 Uiso 1 calc R .
C10 C 0.9337(4) 0.0025(7) 1.0249(9) 0.032(3) Uiso 1 d . .
H10A H 0.9510(12) -0.0024(36) 0.9644(13) 0.049 Uiso 1 calc R .
H10B H 0.9280(4) -0.0408(17) 1.0534(54) 0.049 Uiso 1 calc R .
H10C H 0.9507(12) 0.0292(20) 1.0725(46) 0.049 Uiso 1 calc R .
S2 S 0.73167(12) 0.5037(2) 0.4154(2) 0.0361(9) Uani 1 d . .
N2 N 0.6445(3) 0.5905(5) 0.5022(7) 0.029(3) Uiso 1 d . .
C11 C 0.7512(4) 0.5676(6) 0.4940(10) 0.027(3) Uiso 1 d . .
C12 C 0.7263(4) 0.6272(7) 0.5144(9) 0.027(3) Uiso 1 d . .
C13 C 0.7454(4) 0.6754(7) 0.5755(9) 0.027(3) Uiso 1 d . .
H13 H 0.7278(4) 0.7126(7) 0.5919(9) 0.032 Uiso 1 calc R .
C14 C 0.7899(4) 0.6711(7) 0.6138(9) 0.027(3) Uiso 1 d . .
H14 H 0.8031(4) 0.7056(7) 0.6510(9) 0.032 Uiso 1 calc R .
C15 C 0.8130(4) 0.6141(6) 0.5942(9) 0.030(3) Uiso 1 d . .
H15 H 0.8426(4) 0.6100(6) 0.6203(9) 0.036 Uiso 1 calc R .
C16 C 0.7959(4) 0.5628(7) 0.5394(9) 0.030(3) Uiso 1 d . .
H16 H 0.8132(4) 0.5242(7) 0.5310(9) 0.036 Uiso 1 calc R .
C17 C 0.6778(4) 0.6423(7) 0.4750(9) 0.030(3) Uiso 1 d . .
H17 H 0.6679(4) 0.6845(7) 0.5052(9) 0.035 Uiso 1 calc R .
C18 C 0.6784(4) 0.6519(7) 0.3601(9) 0.036(4) Uiso 1 d . .
H18A H 0.6490(10) 0.6675(39) 0.3371(12) 0.054 Uiso 1 calc R .
H18B H 0.6853(27) 0.6101(11) 0.3282(9) 0.054 Uiso 1 calc R .
H18C H 0.7014(19) 0.6843(30) 0.3433(10) 0.054 Uiso 1 calc R .
C19 C 0.5970(5) 0.6170(7) 0.4819(11) 0.046(4) Uiso 1 d . .
H19A H 0.5899(13) 0.6131(42) 0.4113(15) 0.069 Uiso 1 calc R .
H19B H 0.5956(10) 0.6631(15) 0.5016(63) 0.069 Uiso 1 calc R .
H19C H 0.5753(6) 0.5917(30) 0.5199(54) 0.069 Uiso 1 calc R .
C20 C 0.6478(4) 0.5762(6) 0.6123(9) 0.029(3) Uiso 1 d . .
H20A H 0.6411(24) 0.6161(11) 0.6495(9) 0.043 Uiso 1 calc R .
H20B H 0.6783(8) 0.5613(35) 0.6290(13) 0.043 Uiso 1 calc R .
H20C H 0.6262(18) 0.5420(26) 0.6293(13) 0.043 Uiso 1 calc R .
S3 S 0.85440(12) 0.8684(2) 0.5964(2) 0.0304(9) Uani 1 d . .
N3 N 0.7816(3) 0.8569(6) 0.3987(7) 0.032(3) Uiso 1 d . .
C21 C 0.8828(4) 0.8918(6) 0.4849(9) 0.029(3) Uiso 1 d . .
C22 C 0.8661(5) 0.8736(7) 0.3880(10) 0.038(4) Uiso 1 d . .
C23 C 0.8932(5) 0.8997(7) 0.3037(11) 0.042(4) Uiso 1 d . .
H23 H 0.8834(5) 0.8905(7) 0.2382(11) 0.050 Uiso 1 calc R .
C24 C 0.9296(4) 0.9344(7) 0.3171(10) 0.037(4) Uiso 1 d . .
H24 H 0.9447(4) 0.9496(7) 0.2603(10) 0.044 Uiso 1 calc R .
C25 C 0.9477(5) 0.9506(7) 0.4099(10) 0.036(3) Uiso 1 d . .
H25 H 0.9746(5) 0.9752(7) 0.4177(10) 0.043 Uiso 1 calc R .
C26 C 0.9222(4) 0.9269(7) 0.4939(10) 0.034(3) Uiso 1 d . .
H26 H 0.9333(4) 0.9362(7) 0.5583(10) 0.041 Uiso 1 calc R .
C27 C 0.8276(5) 0.8291(7) 0.3667(11) 0.044(4) Uiso 1 d . .
H27 H 0.8259(5) 0.8243(7) 0.2932(11) 0.053 Uiso 1 calc R .
C28 C 0.8373(6) 0.7614(8) 0.4076(12) 0.061(5) Uiso 1 d . .
H28A H 0.8156(22) 0.7301(12) 0.3800(59) 0.092 Uiso 1 calc R .
H28B H 0.8349(34) 0.7622(14) 0.4797(13) 0.092 Uiso 1 calc R .
H28C H 0.8677(13) 0.7481(22) 0.3897(65) 0.092 Uiso 1 calc R .
C29 C 0.7442(5) 0.8113(8) 0.3813(11) 0.053(4) Uiso 1 d . .
H29A H 0.7159(6) 0.8326(18) 0.3988(69) 0.079 Uiso 1 calc R .
H29B H 0.7486(17) 0.7721(22) 0.4221(56) 0.079 Uiso 1 calc R .
H29C H 0.7432(21) 0.7988(39) 0.3115(19) 0.079 Uiso 1 calc R .
C30 C 0.7726(4) 0.9165(7) 0.3385(9) 0.034(3) Uiso 1 d . .
H30A H 0.7791(25) 0.9074(13) 0.2691(12) 0.052 Uiso 1 calc R .
H30B H 0.7918(19) 0.9524(13) 0.3620(38) 0.052 Uiso 1 calc R .
H30C H 0.7411(8) 0.9291(23) 0.3447(47) 0.052 Uiso 1 calc R .
S4 S 0.74218(12) 0.8437(2) 0.7069(2) 0.0318(9) Uani 1 d . .
N4 N 0.7171(3) 0.8049(5) 0.9488(8) 0.028(3) Uiso 1 d . .
C31 C 0.6852(5) 0.8224(7) 0.7173(11) 0.041(4) Uiso 1 d . .
C32 C 0.6673(5) 0.7809(7) 0.7991(11) 0.043(4) Uiso 1 d . .
C33 C 0.6210(5) 0.7673(8) 0.7923(12) 0.056(5) Uiso 1 d . .
H33 H 0.6094(5) 0.7390(8) 0.8413(12) 0.067 Uiso 1 calc R .
C34 C 0.5898(7) 0.7908(10) 0.7207(14) 0.082(6) Uiso 1 d . .
H34 H 0.5584(7) 0.7831(10) 0.7254(14) 0.099 Uiso 1 calc R .
C35 C 0.6087(6) 0.8274(9) 0.6404(14) 0.076(6) Uiso 1 d . .
H35 H 0.5903(6) 0.8413(9) 0.5867(14) 0.091 Uiso 1 calc R .
C36 C 0.6548(5) 0.8423(8) 0.6423(11) 0.048(4) Uiso 1 d . .
H36 H 0.6663(5) 0.8676(8) 0.5895(11) 0.058 Uiso 1 calc R .
C37 C 0.6944(4) 0.7538(7) 0.8864(9) 0.032(3) Uiso 1 d . .
H37 H 0.6726(4) 0.7307(7) 0.9300(9) 0.038 Uiso 1 calc R .
C38 C 0.7275(5) 0.7006(8) 0.8481(11) 0.055(5) Uiso 1 d . .
H38A H 0.7548(14) 0.7218(9) 0.8240(67) 0.083 Uiso 1 calc R .
H38B H 0.7132(13) 0.6760(32) 0.7941(50) 0.083 Uiso 1 calc R .
H38C H 0.7354(26) 0.6706(29) 0.9020(22) 0.083 Uiso 1 calc R .
C39 C 0.6825(5) 0.8438(9) 0.9911(12) 0.066(5) Uiso 1 d . .
H39A H 0.6959(6) 0.8757(37) 1.0368(62) 0.098 Uiso 1 calc R .
H39B H 0.6618(21) 0.8154(11) 1.0269(68) 0.098 Uiso 1 calc R .
H39C H 0.6660(24) 0.8669(42) 0.9385(14) 0.098 Uiso 1 calc R .
C40 C 0.7449(5) 0.7744(8) 1.0311(10) 0.048(4) Uiso 1 d . .
H40A H 0.7746(12) 0.7626(41) 1.0061(20) 0.072 Uiso 1 calc R .
H40B H 0.7298(16) 0.7350(26) 1.0550(47) 0.072 Uiso 1 calc R .
H40C H 0.7484(26) 0.8058(18) 1.0853(30) 0.072 Uiso 1 calc R .
S5 S 0.73173(11) 0.4822(2) 0.1111(2) 0.0344(10) Uani 1 d . .
N5 N 0.8300(4) 0.5244(5) 0.2169(8) 0.034(3) Uiso 1 d . .
C41 C 0.7668(4) 0.5232(7) 0.0237(9) 0.030(3) Uiso 1 d . .
C42 C 0.8028(4) 0.5615(7) 0.0440(10) 0.031(3) Uiso 1 d . .
C43 C 0.8271(6) 0.5932(10) -0.0314(13) 0.071(5) Uiso 1 d . .
H43 H 0.8504(6) 0.6232(10) -0.0154(13) 0.085 Uiso 1 calc R .
C44 C 0.8161(5) 0.5794(8) -0.1303(12) 0.056(5) Uiso 1 d . .
H44 H 0.8332(5) 0.5986(8) -0.1813(12) 0.067 Uiso 1 calc R .
C45 C 0.7822(4) 0.5400(7) -0.1540(10) 0.038(4) Uiso 1 d . .
H45 H 0.7747(4) 0.5329(7) -0.2215(10) 0.045 Uiso 1 calc R .
C46 C 0.7564(4) 0.5075(7) -0.0785(9) 0.037(3) Uiso 1 d . .
H46 H 0.7335(4) 0.4771(7) -0.0954(9) 0.044 Uiso 1 calc R .
C47 C 0.8172(5) 0.5851(7) 0.1555(10) 0.038(4) Uiso 1 d . .
H47 H 0.8443(5) 0.6138(7) 0.1507(10) 0.045 Uiso 1 calc R .
C48 C 0.7797(5) 0.6247(7) 0.2026(10) 0.043(4) Uiso 1 d . .
H48A H 0.7746(21) 0.6649(22) 0.1645(39) 0.065 Uiso 1 calc R .
H48B H 0.7883(13) 0.6360(37) 0.2705(24) 0.065 Uiso 1 calc R .
H48C H 0.7521(9) 0.5986(18) 0.2028(59) 0.065 Uiso 1 calc R .
C49 C 0.8553(5) 0.5482(8) 0.3098(11) 0.057(5) Uiso 1 d . .
H49A H 0.8717(27) 0.5114(13) 0.3397(42) 0.085 Uiso 1 calc R .
H49B H 0.8338(6) 0.5656(45) 0.3572(32) 0.085 Uiso 1 calc R .
H49C H 0.8766(24) 0.5826(35) 0.2917(16) 0.085 Uiso 1 calc R .
C50 C 0.8668(5) 0.4860(8) 0.1652(11) 0.057(5) Uiso 1 d . .
H50A H 0.8557(12) 0.4708(41) 0.1008(33) 0.085 Uiso 1 calc R .
H50B H 0.8755(24) 0.4482(28) 0.2058(36) 0.085 Uiso 1 calc R .
H50C H 0.8930(13) 0.5143(16) 0.1560(65) 0.085 Uiso 1 calc R .
S6 S 0.85115(12) 0.8496(2) 0.8919(2) 0.0357(9) Uani 1 d . .
N6 N 0.9495(3) 0.8169(5) 0.7888(7) 0.021(2) Uiso 1 d . .
C51 C 0.8824(4) 0.7925(6) 0.9650(8) 0.017(3) Uiso 1 d . .
C52 C 0.9173(4) 0.7518(7) 0.9338(9) 0.027(3) Uiso 1 d . .
C53 C 0.9400(4) 0.7046(6) 0.9971(8) 0.020(3) Uiso 1 d . .
H53 H 0.9628(4) 0.6765(6) 0.9735(8) 0.024 Uiso 1 calc R .
C54 C 0.9250(5) 0.7031(7) 1.1016(10) 0.037(4) Uiso 1 d . .
H54 H 0.9394(5) 0.6749(7) 1.1479(10) 0.045 Uiso 1 calc R .
C55 C 0.8927(5) 0.7402(7) 1.1285(11) 0.041(4) Uiso 1 d . .
H55 H 0.8834(5) 0.7354(7) 1.1949(11) 0.050 Uiso 1 calc R .
C56 C 0.8693(4) 0.7869(7) 1.0722(9) 0.030(3) Uiso 1 d . .
H56 H 0.8466(4) 0.8136(7) 1.0998(9) 0.036 Uiso 1 calc R .
C57 C 0.9352(4) 0.7513(7) 0.8183(9) 0.029(3) Uiso 1 d . .
H57 H 0.9627(4) 0.7233(7) 0.8180(9) 0.034 Uiso 1 calc R .
C58 C 0.9002(4) 0.7162(7) 0.7549(10) 0.035(4) Uiso 1 d . .
H58A H 0.8862(19) 0.6815(26) 0.7936(21) 0.052 Uiso 1 calc R .
H58B H 0.9147(6) 0.6970(34) 0.6973(33) 0.052 Uiso 1 calc R .
H58C H 0.8773(15) 0.7475(10) 0.7329(49) 0.052 Uiso 1 calc R .
C59 C 0.9811(4) 0.8490(7) 0.8613(9) 0.033(3) Uiso 1 d . .
H59A H 0.9652(8) 0.8587(37) 0.9224(24) 0.050 Uiso 1 calc R .
H59B H 0.9925(21) 0.8898(21) 0.8330(26) 0.050 Uiso 1 calc R .
H59C H 1.0063(15) 0.8195(17) 0.8758(46) 0.050 Uiso 1 calc R .
C60 C 0.9759(5) 0.8095(7) 0.6942(9) 0.036(4) Uiso 1 d . .
H60A H 0.9839(25) 0.8529(7) 0.6691(34) 0.055 Uiso 1 calc R .
H60B H 0.9575(11) 0.7865(37) 0.6447(23) 0.055 Uiso 1 calc R .
H60C H 1.0033(15) 0.7843(36) 0.7078(16) 0.055 Uiso 1 calc R .
Li1 Li 0.8506(7) -0.0263(11) 0.9137(15) 0.025(5) Uiso 1 d . .
Li2 Li 0.6491(7) 0.5021(12) 0.4093(15) 0.033(5) Uiso 1 d . .
Li3 Li 0.7770(8) 0.8844(13) 0.5494(18) 0.042(6) Uiso 1 d . .
Li4 Li 0.7678(8) 0.8611(13) 0.8755(17) 0.040(6) Uiso 1 d . .
Li5 Li 0.7727(7) 0.4771(11) 0.2667(16) 0.031(5) Uiso 1 d . .
Li6 Li 0.8958(7) 0.8769(10) 0.7483(14) 0.021(5) Uiso 1 d . .

loop_
_atom_type_symbol
_atom_type_description
_atom_type_scat_dispersion_real
_atom_type_scat_dispersion_imag
_atom_type_scat_source
C C 0.0033 0.0016 'International Tables Vol C Tables 4.2.6.8 and 6.1.1.4'
H H 0.0000 0.0000 'International Tables Vol C Tables 4.2.6.8 and 6.1.1.4'
Li Li -0.0003 0.0001 'International Tables Vol C Tables 4.2.6.8 and 6.1.1.4'
N N 0.0061 0.0033 'International Tables Vol C Tables 4.2.6.8 and 6.1.1.4'
S S 0.1246 0.1234 'International Tables Vol C Tables 4.2.6.8 and 6.1.1.4'

loop_
_geom_angle_atom_site_label_1
_geom_angle_atom_site_label_2
_geom_angle_atom_site_label_3
_geom_angle
_geom_angle_site_symmetry_1
_geom_angle_site_symmetry_3
_geom_angle_publ_flag
C1 S1 Li1 106.2(6) . . ?
C1 S1 Li2 124.4(7) . 4_646 ?
Li1 S1 Li2 119.5(7) . 4_646 ?
C1 S1 Li6 131.4(6) . 1_545 ?
Li1 S1 Li6 79.9(6) . 1_545 ?
Li2 S1 Li6 88.4(7) 4_646 1_545 ?
C10 N1 C7 113.1(10) . . ?
C10 N1 C9 106.4(9) . . ?
C7 N1 C9 107.6(10) . . ?
C10 N1 Li1 110.0(10) . . ?
C7 N1 Li1 112.6(10) . . ?
C9 N1 Li1 106.8(9) . . ?
C2 C1 C6 115.2(11) . . ?
C2 C1 S1 130.8(10) . . ?
C6 C1 S1 113.9(9) . . ?
C3 C2 C1 127.9(13) . . ?
C3 C2 C7 111.4(12) . . ?
C1 C2 C7 120.5(11) . . ?
C2 C3 C4 117.4(14) . . ?
C5 C4 C3 117.8(14) . . ?
C6 C5 C4 122.9(13) . . ?
C5 C6 C1 118.3(12) . . ?
N1 C7 C8 111.9(11) . . ?
N1 C7 C2 111.2(10) . . ?
C8 C7 C2 110.0(10) . . ?
C11 S2 Li5 119.8(7) . . ?
C11 S2 Li2 110.4(7) . . ?
Li5 S2 Li2 118.9(7) . . ?
C11 S2 Li3 129.5(7) . 4_646 ?
Li5 S2 Li3 89.8(8) . 4_646 ?
Li2 S2 Li3 83.5(8) . 4_646 ?
C17 N2 C20 110.0(10) . . ?
C17 N2 C19 108.6(10) . . ?
C20 N2 C19 106.9(9) . . ?
C17 N2 Li2 113.0(9) . . ?
C20 N2 Li2 113.5(9) . . ?
C19 N2 Li2 104.6(10) . . ?
C12 C11 C16 116.2(12) . . ?
C12 C11 S2 124.4(10) . . ?
C16 C11 S2 119.4(10) . . ?
C13 C12 C11 119.7(12) . . ?
C13 C12 C17 115.4(12) . . ?
C11 C12 C17 124.9(12) . . ?
C12 C13 C14 122.8(12) . . ?
C15 C14 C13 116.6(13) . . ?
C16 C15 C14 124.4(13) . . ?
C15 C16 C11 120.1(13) . . ?
N2 C17 C12 112.9(10) . . ?
N2 C17 C18 110.5(10) . . ?
C12 C17 C18 109.9(10) . . ?
C21 S3 Li6 117.3(6) . . ?
C21 S3 Li3 101.6(7) . . ?
Li6 S3 Li3 134.4(7) . . ?
C21 S3 Li2 74.4(6) . 4_656 ?
Li6 S3 Li2 88.3(7) . 4_656 ?
Li3 S3 Li2 79.7(8) . 4_656 ?
C29 N3 C30 107.5(11) . . ?
C29 N3 C27 113.2(11) . . ?
C30 N3 C27 107.4(9) . . ?
C29 N3 Li3 105.2(10) . . ?
C30 N3 Li3 107.3(10) . . ?
C27 N3 Li3 115.8(10) . . ?
C26 C21 C22 119.6(12) . . ?
C26 C21 S3 118.1(10) . . ?
C22 C21 S3 122.2(10) . . ?
C26 C21 Li2 80.4(9) . 4_656 ?
C22 C21 Li2 123.3(10) . 4_656 ?
S3 C21 Li2 67.9(6) . 4_656 ?
C21 C22 C27 126.0(12) . . ?
C21 C22 C23 114.7(12) . . ?
C27 C22 C23 119.3(13) . . ?
C24 C23 C22 122.7(14) . . ?
C23 C24 C25 124.2(14) . . ?
C24 C25 C26 115.0(13) . . ?
C21 C26 C25 123.8(13) . . ?
C22 C27 C28 110.1(12) . . ?
C22 C27 N3 113.8(12) . . ?
C28 C27 N3 113.3(12) . . ?
C31 S4 Li4 104.6(7) . . ?
C31 S4 Li3 123.8(8) . . ?
Li4 S4 Li3 128.3(8) . . ?
C31 S4 Li5 94.4(7) . 4_656 ?
Li4 S4 Li5 77.5(8) . 4_656 ?
Li3 S4 Li5 81.6(7) . 4_656 ?
C39 N4 C37 106.8(11) . . ?
C39 N4 C40 108.9(11) . . ?
C37 N4 C40 111.5(10) . . ?
C39 N4 Li4 113.9(12) . . ?
C37 N4 Li4 115.2(10) . . ?
C40 N4 Li4 100.4(10) . . ?
C36 C31 C32 117.7(13) . . ?
C36 C31 S4 118.7(11) . . ?
C32 C31 S4 123.5(11) . . ?
C33 C32 C31 115.0(14) . . ?
C33 C32 C37 119.0(14) . . ?
C31 C32 C37 126.0(13) . . ?
C32 C33 C34 127.6(17) . . ?
C33 C34 C35 115.5(18) . . ?
C36 C35 C34 119.4(18) . . ?
C35 C36 C31 124.5(16) . . ?
N4 C37 C32 114.4(11) . . ?
N4 C37 C38 112.9(11) . . ?
C32 C37 C38 108.9(11) . . ?
C41 S5 Li5 107.6(7) . . ?
C41 S5 Li1 121.8(6) . 4_656 ?
Li5 S5 Li1 126.9(7) . 4_656 ?
C41 S5 Li4 120.7(7) . 4_646 ?
Li5 S5 Li4 83.8(8) . 4_646 ?
Li1 S5 Li4 86.9(7) 4_656 4_646 ?
C50 N5 C47 109.9(10) . . ?
C50 N5 C49 100.9(11) . . ?
C47 N5 C49 107.7(11) . . ?
C50 N5 Li5 120.5(11) . . ?
C47 N5 Li5 110.6(10) . . ?
C49 N5 Li5 106.0(10) . . ?
C42 C41 C46 118.6(12) . . ?
C42 C41 S5 127.0(10) . . ?
C46 C41 S5 114.1(10) . . ?
C41 C42 C43 121.9(14) . . ?
C41 C42 C47 123.7(12) . . ?
C43 C42 C47 113.7(13) . . ?
C44 C43 C42 118.8(17) . . ?
C45 C44 C43 121.3(17) . . ?
C44 C45 C46 121.1(14) . . ?
C45 C46 C41 117.7(13) . . ?
C48 C47 N5 112.2(11) . . ?
C48 C47 C42 111.0(11) . . ?
N5 C47 C42 108.7(11) . . ?
C51 S6 Li6 107.9(6) . . ?
C51 S6 Li4 128.3(7) . . ?
Li6 S6 Li4 117.4(7) . . ?
C51 S6 Li1 126.1(6) . 1_565 ?
Li6 S6 Li1 82.5(7) . 1_565 ?
Li4 S6 Li1 84.8(8) . 1_565 ?
C57 N6 C59 113.8(10) . . ?
C57 N6 C60 107.2(10) . . ?
C59 N6 C60 105.5(9) . . ?
C57 N6 Li6 112.7(9) . . ?
C59 N6 Li6 112.8(10) . . ?
C60 N6 Li6 104.0(9) . . ?
C52 C51 C56 116.5(11) . . ?
C52 C51 S6 127.2(9) . . ?
C56 C51 S6 116.3(9) . . ?
C51 C52 C53 123.9(11) . . ?
C51 C52 C57 122.4(11) . . ?
C53 C52 C57 113.7(10) . . ?
C52 C53 C54 115.6(11) . . ?
C55 C54 C53 119.6(14) . . ?
C54 C55 C56 128.0(15) . . ?
C55 C56 C51 116.3(12) . . ?
N6 C57 C58 118.5(11) . . ?
N6 C57 C52 110.6(10) . . ?
C58 C57 C52 108.0(10) . . ?
N1 Li1 S5 126.3(10) . 4_646 ?
N1 Li1 S1 93.0(8) . . ?
S5 Li1 S1 111.6(8) 4_646 . ?
N1 Li1 S6 131.0(10) . 1_545 ?
S5 Li1 S6 93.5(7) 4_646 1_545 ?
S1 Li1 S6 97.5(7) . 1_545 ?
N1 Li1 Li6 120.8(9) . 1_545 ?
S5 Li1 Li6 111.3(8) 4_646 1_545 ?
S1 Li1 Li6 50.3(5) . 1_545 ?
S6 Li1 Li6 47.3(5) 1_545 1_545 ?
N1 Li1 Li4 153.8(10) . 1_545 ?
S5 Li1 Li4 46.6(6) 4_646 1_545 ?
S1 Li1 Li4 113.2(8) . 1_545 ?
S6 Li1 Li4 47.0(5) 1_545 1_545 ?
Li6 Li1 Li4 78.1(7) 1_545 1_545 ?
N2 Li2 S2 92.3(9) . . ?
N2 Li2 S1 117.7(10) . 4_656 ?
S2 Li2 S1 120.2(8) . 4_656 ?
N2 Li2 S3 146.2(10) . 4_646 ?
S2 Li2 S3 92.9(8) . 4_646 ?
S1 Li2 S3 87.8(7) 4_656 4_646 ?
N2 Li2 C21 109.7(9) . 4_646 ?
S2 Li2 C21 109.6(9) . 4_646 ?
S1 Li2 C21 106.6(9) 4_656 4_646 ?
S3 Li2 C21 37.8(4) 4_646 4_646 ?
N2 Li2 Li3 123.1(10) . 4_646 ?
S2 Li2 Li3 48.7(6) . 4_646 ?
S1 Li2 Li3 117.9(9) 4_656 4_646 ?
S3 Li2 Li3 45.8(6) 4_646 4_646 ?
C21 Li2 Li3 64.2(7) 4_646 4_646 ?
N2 Li2 Li6 154.1(10) . 4_646 ?
S2 Li2 Li6 113.2(8) . 4_646 ?
S1 Li2 Li6 45.9(5) 4_656 4_646 ?
S3 Li2 Li6 41.9(5) 4_646 4_646 ?
C21 Li2 Li6 67.1(6) 4_646 4_646 ?
Li3 Li2 Li6 79.9(8) 4_646 4_646 ?
N3 Li3 S3 98.3(9) . . ?
N3 Li3 S2 116.8(11) . 4_656 ?
S3 Li3 S2 100.6(9) . 4_656 ?
N3 Li3 S4 139.2(12) . . ?
S3 Li3 S4 97.8(9) . . ?
S2 Li3 S4 96.6(8) 4_656 . ?
N3 Li3 Li2 107.7(10) . 4_656 ?
S3 Li3 Li2 54.5(6) . 4_656 ?
S2 Li3 Li2 47.8(6) 4_656 4_656 ?
S4 Li3 Li2 112.2(9) . 4_656 ?
N3 Li3 Li5 150.1(12) . 4_656 ?
S3 Li3 Li5 107.5(9) . 4_656 ?
S2 Li3 Li5 44.4(5) 4_656 4_656 ?
S4 Li3 Li5 52.4(6) . 4_656 ?
Li2 Li3 Li5 76.8(7) 4_656 4_656 ?
N4 Li4 S4 98.3(10) . . ?
N4 Li4 S5 120.1(11) . 4_656 ?
S4 Li4 S5 102.5(9) . 4_656 ?
N4 Li4 S6 127.7(11) . . ?
S4 Li4 S6 111.6(9) . . ?
S5 Li4 S6 94.7(8) 4_656 . ?
N4 Li4 Li5 113.8(10) . 4_656 ?
S4 Li4 Li5 56.2(6) . 4_656 ?
S5 Li4 Li5 47.4(6) 4_656 4_656 ?
S6 Li4 Li5 118.5(9) . 4_656 ?
N4 Li4 Li1 143.3(10) . 1_565 ?
S4 Li4 Li1 117.4(9) . 1_565 ?
S5 Li4 Li1 46.5(5) 4_656 1_565 ?
S6 Li4 Li1 48.2(6) . 1_565 ?
Li5 Li4 Li1 82.0(8) 4_656 1_565 ?
N5 Li5 S5 95.9(9) . . ?
N5 Li5 S2 126.0(11) . . ?
S5 Li5 S2 117.3(9) . . ?
N5 Li5 S4 128.9(10) . 4_646 ?
S5 Li5 S4 94.3(8) . 4_646 ?
S2 Li5 S4 91.7(7) . 4_646 ?
N5 Li5 Li4 116.2(10) . 4_646 ?
S5 Li5 Li4 48.9(6) . 4_646 ?
S2 Li5 Li4 117.7(9) . 4_646 ?
S4 Li5 Li4 46.3(6) 4_646 4_646 ?
N5 Li5 Li3 147.6(11) . 4_646 ?
S5 Li5 Li3 115.7(9) . 4_646 ?
S2 Li5 Li3 45.9(6) . 4_646 ?
S4 Li5 Li3 46.0(5) 4_646 4_646 ?
Li4 Li5 Li3 82.6(8) 4_646 4_646 ?
N6 Li6 S3 124.7(10) . . ?
N6 Li6 S6 94.6(8) . . ?
S3 Li6 S6 112.9(8) . . ?
N6 Li6 S1 127.1(10) . 1_565 ?
S3 Li6 S1 95.4(7) . 1_565 ?
S6 Li6 S1 99.9(7) . 1_565 ?
N6 Li6 Li1 119.6(9) . 1_565 ?
S3 Li6 Li1 114.8(8) . 1_565 ?
S6 Li6 Li1 50.2(5) . 1_565 ?
S1 Li6 Li1 49.8(5) 1_565 1_565 ?
N6 Li6 Li2 149.0(9) . 4_656 ?
S3 Li6 Li2 49.8(6) . 4_656 ?
S6 Li6 Li2 115.9(7) . 4_656 ?
S1 Li6 Li2 45.7(5) 1_565 4_656 ?
Li1 Li6 Li2 79.9(6) 1_565 4_656 ?

loop_
_geom_bond_atom_site_label_1
_geom_bond_atom_site_label_2
_geom_bond_distance
_geom_bond_site_symmetry_2
_geom_bond_publ_flag
S1 C1 1.729(13) . ?
S1 Li1 2.50(2) . ?
S1 Li2 2.51(2) 4_646 ?
S1 Li6 2.52(2) 1_545 ?
N1 C10 1.442(14) . ?
N1 C7 1.49(2) . ?
N1 C9 1.522(14) . ?
N1 Li1 2.05(2) . ?
C1 C2 1.37(2) . ?
C1 C6 1.48(2) . ?
C2 C3 1.35(2) . ?
C2 C7 1.62(2) . ?
C3 C4 1.43(2) . ?
C4 C5 1.42(2) . ?
C5 C6 1.39(2) . ?
C7 C8 1.54(2) . ?
S2 C11 1.742(13) . ?
S2 Li5 2.38(2) . ?
S2 Li2 2.41(2) . ?
S2 Li3 2.44(3) 4_646 ?
N2 C17 1.469(15) . ?
N2 C20 1.492(14) . ?
N2 C19 1.50(2) . ?
N2 Li2 2.16(3) . ?
C11 C12 1.42(2) . ?
C11 C16 1.43(2) . ?
C12 C13 1.37(2) . ?
C12 C17 1.53(2) . ?
C13 C14 1.39(2) . ?
C14 C15 1.35(2) . ?
C15 C16 1.35(2) . ?
C17 C18 1.54(2) . ?
S3 C21 1.769(12) . ?
S3 Li6 2.34(2) . ?
S3 Li3 2.36(2) . ?
S3 Li2 2.68(3) 4_656 ?
N3 C29 1.44(2) . ?
N3 C30 1.458(15) . ?
N3 C27 1.52(2) . ?
N3 Li3 2.08(3) . ?
C21 C26 1.35(2) . ?
C21 C22 1.42(2) . ?
C21 Li2 2.78(3) 4_656 ?
C22 C27 1.46(2) . ?
C22 C23 1.47(2) . ?
C23 C24 1.28(2) . ?
C24 C25 1.37(2) . ?
C25 C26 1.43(2) . ?
C27 C28 1.49(2) . ?
S4 C31 1.725(14) . ?
S4 Li4 2.37(2) . ?
S4 Li3 2.48(2) . ?
S4 Li5 2.73(2) 4_656 ?
N4 C39 1.40(2) . ?
N4 C37 1.47(2) . ?
N4 C40 1.48(2) . ?
N4 Li4 2.10(2) . ?
C31 C36 1.38(2) . ?
C31 C32 1.47(2) . ?
C32 C33 1.38(2) . ?
C32 C37 1.50(2) . ?
C33 C34 1.39(2) . ?
C34 C35 1.41(2) . ?
C35 C36 1.38(2) . ?
C37 C38 1.53(2) . ?
S5 C41 1.761(13) . ?
S5 Li5 2.37(2) . ?
S5 Li1 2.43(2) 4_656 ?
S5 Li4 2.43(3) 4_646 ?
N5 C50 1.50(2) . ?
N5 C47 1.51(2) . ?
N5 C49 1.51(2) . ?
N5 Li5 2.04(2) . ?
C41 C42 1.33(2) . ?
C41 C46 1.42(2) . ?
C42 C43 1.39(2) . ?
C42 C47 1.60(2) . ?
C43 C44 1.37(2) . ?
C44 C45 1.30(2) . ?
C45 C46 1.42(2) . ?
C47 C48 1.50(2) . ?
S6 C51 1.746(12) . ?
S6 Li6 2.39(2) . ?
S6 Li4 2.45(2) . ?
S6 Li1 2.50(2) 1_565 ?
N6 C57 1.434(15) . ?
N6 C59 1.471(15) . ?
N6 C60 1.490(14) . ?
N6 Li6 2.04(2) . ?
C51 C52 1.38(2) . ?
C51 C56 1.48(2) . ?
C52 C53 1.42(2) . ?
C52 C57 1.63(2) . ?
C53 C54 1.46(2) . ?
C54 C55 1.26(2) . ?
C55 C56 1.37(2) . ?
C57 C58 1.49(2) . ?
Li1 S5 2.43(2) 4_646 ?
Li1 S6 2.50(2) 1_545 ?
Li1 Li6 3.22(3) 1_545 ?
Li1 Li4 3.34(3) 1_545 ?
Li2 S1 2.51(2) 4_656 ?
Li2 S3 2.68(3) 4_646 ?
Li2 C21 2.78(3) 4_646 ?
Li2 Li3 3.23(3) 4_646 ?
Li2 Li6 3.50(3) 4_646 ?
Li3 S2 2.44(3) 4_656 ?
Li3 Li2 3.23(3) 4_656 ?
Li3 Li5 3.41(3) 4_656 ?
Li4 S5 2.43(3) 4_656 ?
Li4 Li5 3.21(3) 4_656 ?
Li4 Li1 3.34(3) 1_565 ?
Li5 S4 2.73(2) 4_646 ?
Li5 Li4 3.21(3) 4_646 ?
Li5 Li3 3.41(3) 4_646 ?
Li6 S1 2.52(2) 1_565 ?
Li6 Li1 3.22(3) 1_565 ?
Li6 Li2 3.50(3) 4_656 ?
